data_2310793
loop_
_publ_author_name
'St\"oger, Berthold'
'Weil, Matthias'
'Du\<sek, Michal'

_publ_section_title
;
 The \a &#x2194; \b phase transitions of Zn2P2O7 revisited: existence of
 an additional intermediate phase with an incommensurately modulated
 structure.
;
_journal_coden_ASTM ACSBDA
_journal_issue 3
_journal_name_full
;
 Acta Crystallographica, Section B: Structural Science, Crystal Engineering
 and Materials
;
_journal_page_first 539
_journal_page_last 554
_journal_paper_doi 10.1107/S205252061401049X
_journal_volume 70
_journal_year 2014
_chemical_formula_sum 'O7 P2 Zn2'
_chemical_formula_weight 304.7
_chemical_name_common 'zinc pyrophosphate'
_chemical_name_systematic 'zinc(II) diphosphate(V)'
_space_group_IT_number 12
_space_group_ssg_name C2/m(\a0\g)0s
_symmetry_cell_setting monoclinic
_symmetry_space_group_name_Hall '-C 2y'
_symmetry_space_group_name_H-M 'C 1 2/m 1'
_cell_angle_alpha 90
_cell_angle_beta 105.3906(15)
_cell_angle_gamma 90
_cell_formula_units_Z 2
_cell_length_a 6.6018(2)
_cell_length_b 8.2835(2)
_cell_length_c 4.52600(10)
_cell_measurement_reflns_used 5548
_cell_measurement_temperature 430
_cell_measurement_theta_max 45.3
_cell_measurement_theta_min 3.4
_cell_modulation_dimension 1
_cell_volume 238.633(11)
_computing_cell_refinement 'SAINT-Plus (Bruker, 2012)'
_computing_data_collection 'APEX2 (Bruker, 2012)'
_computing_data_reduction 'SAINT-Plus (Bruker, 2012)'
_computing_molecular_graphics 'ATOMS (Dowty, 2006)'
_computing_structure_refinement 'JANA2006 (Pet\<r\'i\<cek, et al., 2006)'
_computing_structure_solution 'by isomorphous structure methods'
_diffrn_ambient_temperature 430
_diffrn_measured_fraction_theta_full 1
_diffrn_measured_fraction_theta_max 1
_diffrn_measurement_device 'four-cycle diffractometer'
_diffrn_measurement_device_type 'Bruker KAPPA APEX II CCD'
_diffrn_measurement_method '\w and \f scans'
_diffrn_radiation_monochromator graphite
_diffrn_radiation_probe x-ray
_diffrn_radiation_source 'X-ray tube'
_diffrn_radiation_type 'Mo K\a'
_diffrn_radiation_wavelength 0.71073
_diffrn_reflns_av_R_equivalents 0.0267
_diffrn_reflns_av_unetI/netI 0.0309
_diffrn_reflns_limit_h_max 13
_diffrn_reflns_limit_h_min -13
_diffrn_reflns_limit_index_m_1_max 2
_diffrn_reflns_limit_index_m_1_min -2
_diffrn_reflns_limit_k_max 16
_diffrn_reflns_limit_k_min -16
_diffrn_reflns_limit_l_max 5
_diffrn_reflns_limit_l_min -9
_diffrn_reflns_number 13656
_diffrn_reflns_theta_full 45.34
_diffrn_reflns_theta_max 45.34
_diffrn_reflns_theta_min 2.06
_exptl_absorpt_coefficient_mu 10.701
_exptl_absorpt_correction_T_max 0.60
_exptl_absorpt_correction_T_min 0.025
_exptl_absorpt_correction_type multi-scan
_exptl_absorpt_process_details SADABS
_exptl_crystal_colour 'translucent colourless'
_exptl_crystal_density_diffrn 4.2392
_exptl_crystal_description rod
_exptl_crystal_F_000 292
_exptl_crystal_size_max 0.42
_exptl_crystal_size_mid 0.30
_exptl_crystal_size_min 0.06
_refine_diff_density_max 0.79
_refine_diff_density_min -0.78
_refine_ls_extinction_coef 2260(90)
_refine_ls_extinction_method 'B-C type 1 Gaussian isotropic (Becker & Coppens, 1974)'
_refine_ls_goodness_of_fit_gt 1.80
_refine_ls_goodness_of_fit_ref 1.22
_refine_ls_number_constraints 1
_refine_ls_number_parameters 146
_refine_ls_number_reflns 5061
_refine_ls_number_restraints 0
_refine_ls_R_factor_all 0.0803
_refine_ls_R_factor_gt 0.0266
_refine_ls_shift/su_max 0.0431
_refine_ls_shift/su_mean 0.0036
_refine_ls_structure_factor_coef F
_refine_ls_weighting_details w=1/(\s^2^(F)+0.0001F^2^)
_refine_ls_weighting_scheme sigma
_refine_ls_wR_factor_gt 0.0393
_refine_ls_wR_factor_ref 0.0439
_reflns_number_gt 1949
_reflns_number_total 5061
_reflns_threshold_expression I>3\s(I)
_cod_data_source_file xk5017sup1.cif
_cod_data_source_block alpha2_zn2p2o7_430
_cod_database_code 2310793
_publcif_datablock.id {d06200ea-65bd-43dc-a379-278839bc3f40}

loop_
_space_group_symop_id
_space_group_symop_operation_xyz
1 x,y,z
2 -x,y,-z
3 x+0.5,y+0.5,z
4 -x+0.5,y+0.5,-z
5 -x,-y,-z
6 x,-y,z
7 -x+0.5,-y+0.5,-z
8 x+0.5,-y+0.5,z

loop_
_space_group_symop_ssg_id
_space_group_symop_ssg_operation_algebraic
1 x1,x2,x3,x4
2 -x1,x2,-x3,-x4+1/2
3 -x1,-x2,-x3,-x4
4 x1,-x2,x3,x4+1/2
5 x1+1/2,x2+1/2,x3,x4
6 -x1+1/2,x2+1/2,-x3,-x4+1/2
7 -x1+1/2,-x2+1/2,-x3,-x4
8 x1+1/2,-x2+1/2,x3,x4+1/2

loop_
_atom_site_label
_atom_site_type_symbol
_atom_site_fract_x
_atom_site_fract_y
_atom_site_fract_z
_atom_site_adp_type
_atom_site_U_iso_or_equiv
_atom_site_site_symmetry_multiplicity
_atom_site_occupancy
_atom_site_calc_flag
Zn Zn 0.5 0.18972(2) 1 Uani 0.01846(8) 4 1 d
P P 0.78924(3) 0 0.59062(4) Uani 0.00869(4) 4 1 d
O1 O 0.62139(8) 0 0.28648(12) Uani 0.01024(11) 4 1 d
O2 O 1 -0.0579(18) 0.5 Uani 0.0140(16) 4 0.105(4) d
O2' O 1 -0.0244(9) 0.5 Uani 0.038(2) 4 0.395(4) d
O3 O 0.78147(9) -0.15150(6) 0.77500(11) Uani 0.01886(12) 8 1 d

loop_
_atom_site_aniso_label
_atom_site_aniso_type_symbol
_atom_site_aniso_U_11
_atom_site_aniso_U_22
_atom_site_aniso_U_33
_atom_site_aniso_U_12
_atom_site_aniso_U_13
_atom_site_aniso_U_23
Zn Zn 0.02256(16) 0.00800(5) 0.01712(16) 0 -0.00821(8) 0
P P 0.00694(7) 0.01182(8) 0.00663(7) 0 0.00062(5) 0
O1 O 0.00970(17) 0.01160(18) 0.00768(16) 0 -0.00075(13) 0
O2 O 0.0037(17) 0.018(4) 0.022(2) 0 0.0051(16) 0
O2' O 0.0104(6) 0.060(6) 0.0482(14) 0 0.0147(8) 0
O3 O 0.0290(2) 0.01106(16) 0.01344(16) 0.00644(15) 0.00022(15) 0.00268(12)

loop_
_atom_site_displace_Fourier_atom_site_label
_atom_site_displace_Fourier_axis
_atom_site_displace_Fourier_wave_vector_seq_id
_atom_site_displace_Fourier_param_cos
_atom_site_displace_Fourier_param_sin
P x 1 0 0
P y 1 -0.00259(3) -0.00404(2)
P z 1 0 0
P x 2 -0.00026(9) -0.00068(9)
P y 2 0 0
P z 2 0.00002(14) 0.00125(14)
O1 x 1 0 0
O1 y 1 -0.00151(6) 0.00298(6)
O1 z 1 0 0
O1 x 2 -0.0021(2) 0.0007(2)
O1 y 2 0 0
O1 z 2 -0.0006(4) 0.0001(4)
O3 x 1 0.00413(9) -0.01031(9)
O3 y 1 -0.00017(5) -0.00244(5)
O3 z 1 0.00210(9) 0.00316(9)
O3 x 2 0.0011(2) -0.0008(2)
O3 y 2 0.00016(16) -0.00042(16)
O3 z 2 -0.0007(3) 0.0017(3)

loop_
_atom_site_Fourier_wave_vector_seq_id
_jana_atom_site_fourier_wave_vector_q1_coeff
1 1
2 2
3 3

loop_
_atom_site_occ_special_func_atom_site_label
_atom_site_occ_special_func_crenel_c
_atom_site_occ_special_func_crenel_w
Zn 0.75 1
O2 0.25 0.5

loop_
_atom_site_U_Fourier_atom_site_label
_atom_site_U_Fourier_tens_elem
_atom_site_U_Fourier_wave_vector_seq_id
_atom_site_U_Fourier_param_cos
_atom_site_U_Fourier_param_sin
P U11 1 0 0
P U22 1 0 0
P U33 1 0 0
P U12 1 0.00125(7) -0.00111(7)
P U13 1 0 0
P U23 1 -0.00091(6) 0.00052(6)
P U11 2 0.0023(2) -0.0016(2)
P U22 2 0.0038(3) -0.0038(3)
P U33 2 0.0001(2) 0.0002(2)
P U12 2 0 0
P U13 2 0.0014(2) 0.00200(19)
P U23 2 0 0
O1 U11 1 0 0
O1 U22 1 0 0
O1 U33 1 0 0
O1 U12 1 -0.00038(20) -0.00043(19)
O1 U13 1 0 0
O1 U23 1 0.00016(17) 0.00018(17)
O2' U11 1 0 -0.0036(18)
O2' U22 1 0 -0.023(3)
O2' U33 1 0 -0.004(3)
O2' U12 1 0.004(2) 0
O2' U13 1 0 0.0025(19)
O2' U23 1 -0.010(3) 0
O3 U11 1 0.0107(3) -0.0032(3)
O3 U22 1 0.00040(17) -0.00023(17)
O3 U33 1 0.00021(17) -0.00073(17)
O3 U12 1 0.00207(19) -0.00135(18)
O3 U13 1 -0.0027(2) 0.00165(18)
O3 U23 1 -0.00070(13) 0.00038(13)
O3 U11 2 0.0063(7) -0.0002(7)
O3 U22 2 -0.0008(6) 0.0005(6)
O3 U33 2 -0.0021(5) 0.0008(5)
O3 U12 2 0.0020(4) 0.0016(4)
O3 U13 2 -0.0014(5) 0.0014(5)
O3 U23 2 0.0005(5) 0.0004(5)

loop_
_atom_type_symbol
_atom_type_scat_dispersion_real
_atom_type_scat_dispersion_imag
_atom_type_scat_source
O 0.0106 0.0060 'International Tables Vol C tables 4.2.6.8 and 6.1.1.1'
P 0.1023 0.0942 'International Tables Vol C tables 4.2.6.8 and 6.1.1.1'
Zn 0.2839 1.4301 'International Tables Vol C tables 4.2.6.8 and 6.1.1.1'

loop_
_cell_wave_vector_seq_id
_cell_wave_vector_x
_cell_wave_vector_y
_cell_wave_vector_z
1 0.32790(8) 0 0.40041(5)

loop_
_geom_angle_atom_site_label_1
_geom_angle_atom_site_label_2
_geom_angle_atom_site_label_3
_geom_angle_site_ssg_symmetry_1
_geom_angle_site_ssg_symmetry_3
_geom_angle_av
_geom_angle_min
_geom_angle_max
O1 Zn O1 1_5565 2_6565 80.45(5) 79.75(5) 80.96(5)
O1 Zn O3 1_5565 5_4555 157.21(14) 143.74(17) 167.56(14)
O1 Zn O3 1_5565 6_6575 94.12(9) 92.89(11) 94.92(10)
O1 Zn O3 2_6565 5_4555 94.11(9) 92.85(11) 94.92(10)
O1 Zn O3 2_6565 6_6575 157.11(14) 143.40(17) 167.30(14)
O3 Zn O3 5_4555 6_6575 98.51(7) 97.73(7) 99.41(7)
O1 P O2 . . 104.1(7) 99.9(7) 108.0(7)
O1 P O2 . 3_7565 104.1(7) 99.9(7) 108.0(7)
O1 P O2' . . 104.33(8) 104.11(8) 104.69(8)
O1 P O2' . 3_7565 104.33(8) 104.11(8) 104.69(8)
O1 P O3 . . 112.02(8) 111.62(8) 112.45(8)
O1 P O3 . 4_5555 112.03(8) 111.62(8) 112.45(8)
O2 P O2' . . 10.2(7) 7.0(8) 11.8(6)
O2 P O2' . 3_7565 24.8(8) 20.9(10) 26.7(6)
O2 P O3 . . 95.5(7) 94.3(9) 98.1(9)
O2 P O3 . 4_5555 120.2(7) 117.0(9) 121.6(8)
O2 P O2' 3_7565 . 24.7(8) 20.9(10) 26.7(6)
O2 P O2' 3_7565 3_7565 10.1(7) 7.0(8) 11.8(6)
O2 P O3 3_7565 . 120.1(7) 117.0(9) 121.6(8)
O2 P O3 3_7565 4_5555 95.5(7) 94.3(9) 98.1(9)
O2' P O2' . 3_7565 14.9(4) 14.8(4) 14.9(4)
O2' P O3 . . 101.5(3) 97.5(3) 105.8(3)
O2' P O3 . 4_5555 114.4(2) 110.5(3) 118.7(2)
O2' P O3 3_7565 . 114.4(2) 110.5(3) 118.7(2)
O2' P O3 3_7565 4_5555 101.5(3) 97.5(3) 105.8(3)
O3 P O3 . 4_5555 111.85(11) 111.67(11) 112.03(11)
Zn O1 Zn 1_5545 3_6565 99.50(11) 98.10(11) 101.17(11)
Zn O1 P 1_5545 . 129.61(6) 128.44(6) 131.03(5)
Zn O1 P 3_6565 . 129.60(6) 128.44(6) 131.03(5)
P O2 P . 2_7565 146.9(14) 144.2(10) 152(2)
P O2 O2' . . 73(2) 68.3(3) 85(2)
P O2 O2' . 3_7565 73.4(12) 71.6(12) 79.0(11)
P O2 O2' 2_7565 . 74(2) 68.4(3) 85(2)
P O2 O2' 2_7565 3_7565 73.5(12) 71.6(12) 79.3(12)
O2' O2 O2' . 3_7565 9(2) 0.1(19) 25(5)
P O2' P . 2_7565 165.1(5) 162.5(5) 167.9(5)
P O2' O2 . . 96(5) 88(6) 105(6)
P O2' O2 . 3_7565 81.8(19) 79(2) 86(2)
P O2' O2' . 3_7565 82.6(3) 81.2(3) 84.0(3)
P O2' O2 2_7565 . 96(5) 87(6) 104(6)
P O2' O2 2_7565 3_7565 81.8(19) 79(2) 86(2)
P O2' O2' 2_7565 3_7565 82.6(3) 81.2(3) 84.0(3)
O2 O2' O2' . 3_7565 166(3) 143(5) 180(4)
O2 O2' O2' 3_7565 3_7565 5.5(9) 0.0(5) 12.1(6)
Zn O3 P 5_5455 . 133.91(14) 126.64(15) 138.26(14)

loop_
_geom_bond_atom_site_label_1
_geom_bond_atom_site_label_2
_geom_bond_site_ssg_symmetry_2
_geom_bond_distance_av
_geom_bond_distance_min
_geom_bond_distance_max
Zn O1 1_5565 2.0613(16) 2.0108(18) 2.104(2)
Zn O1 2_6565 2.0615(16) 2.0114(18) 2.106(2)
Zn O3 5_4555 2.019(2) 1.974(2) 2.063(3)
Zn O3 6_6575 2.019(2) 1.975(2) 2.066(3)
P O1 . 1.5210(16) 1.5103(16) 1.5319(16)
P O2 . 1.619(13) 1.568(7) 1.633(19)
P O2 3_7565 1.619(13) 1.568(7) 1.633(19)
P O2' . 1.5649(12) 1.5553(11) 1.5773(13)
P O2' 3_7565 1.5648(12) 1.5553(11) 1.5773(13)
P O3 . 1.5166(19) 1.5068(19) 1.5248(19)
P O3 4_5555 1.5166(19) 1.5068(19) 1.5248(19)
O2 O2' . 0.29(2) 0.20(2) 0.336(16)
O2 O2' 3_7565 0.69(2) 0.58(3) 0.741(16)
O2' O2' 3_7565 0.405(11) 0.405(11) 0.405(11)

loop_
_jana_atom_site_adp_c_label
_jana_atom_site_adp_c_type_symbol
_jana_atom_site_adp_c_111
_jana_atom_site_adp_c_112
_jana_atom_site_adp_c_113
_jana_atom_site_adp_c_122
_jana_atom_site_adp_c_123
_jana_atom_site_adp_c_133
_jana_atom_site_adp_c_222
_jana_atom_site_adp_c_223
_jana_atom_site_adp_c_233
_jana_atom_site_adp_c_333
Zn Zn 0 0.00051(5) 0 0 -0.00073(4) 0 0.00009(3) 0 0.00144(9) 0

loop_
_jana_atom_site_displace_legendre_atom_site_label
_jana_atom_site_displace_legendre_axis
_jana_atom_site_displace_legendre_param_order
_jana_atom_site_displace_legendre_param_coeff
Zn x 1 0.01050(17)
Zn y 1 0
Zn z 1 -0.0122(3)
Zn x 2 0
Zn y 2 -0.000862(19)
Zn z 2 0
Zn x 3 -0.00152(19)
Zn y 3 0
Zn z 3 0.0044(3)
Zn x 4 0
Zn y 4 -0.00002(4)
Zn z 4 0
Zn x 5 0.0062(2)
Zn y 5 0
Zn z 5 -0.0090(3)
Zn x 6 0
Zn y 6 0
Zn z 6 0
O2 x 1 -0.005(3)
O2 y 1 0
O2 z 1 -0.028(5)
O2 x 2 0
O2 y 2 0.014(3)
O2 z 2 0

loop_
_jana_atom_site_adp_c_fourier_atom_site_label
_jana_atom_site_adp_c_fourier_tens_elem
_jana_atom_site_adp_c_fourier_wave_vector_seq_id
_jana_atom_site_adp_c_fourier_param_cos
_jana_atom_site_adp_c_fourier_param_sin
Zn C111 1 0 -0.0063(3)
Zn C112 1 0.00013(8) 0
Zn C113 1 0 0.0038(2)
Zn C122 1 0 -0.00059(4)
Zn C123 1 0.00011(8) 0
Zn C133 1 0 -0.0032(3)
Zn C222 1 0.00014(4) 0
Zn C223 1 0 0.00051(5)
Zn C233 1 -0.00028(17) 0
Zn C333 1 0 0.0062(6)
